data_1517847
loop_
_publ_author_name
'Peng, Xing-Rong'
'Liu, Jie-Qing'
'Wan, Luo-Sheng'
'Li, Xiao-Nian'
'Yan, Yu-Xin'
'Qiu, Ming-Hua'

_publ_section_title
;
 Four New Polycyclic Meroterpenoids from Ganoderma cochlear.
;
_journal_issue 20
_journal_name_full 'Organic letters'
_journal_page_first 5262
_journal_page_last 5265
_journal_paper_doi 10.1021/ol5023189
_journal_volume 16
_journal_year 2014
_chemical_formula_moiety 'C23 H26 O5'
_chemical_formula_sum 'C23 H26 O5'
_chemical_formula_weight 382.44
_chemical_name_systematic
; 
 ? 
;
_space_group_IT_number 14
_symmetry_cell_setting monoclinic
_symmetry_space_group_name_Hall '-P 2ybc'
_symmetry_space_group_name_H-M 'P 1 21/c 1'
_atom_sites_solution_hydrogens geom
_atom_sites_solution_primary direct
_atom_sites_solution_secondary difmap
_audit_creation_method SHELXL-97
_cell_angle_alpha 90.00
_cell_angle_beta 99.334(4)
_cell_angle_gamma 90.00
_cell_formula_units_Z 4
_cell_length_a 12.5635(6)
_cell_length_b 21.3915(9)
_cell_length_c 7.2398(4)
_cell_measurement_reflns_used 3074
_cell_measurement_temperature 100(2)
_cell_measurement_theta_max 68.54
_cell_measurement_theta_min 4.12
_cell_volume 1919.95(16)
_computing_cell_refinement 'Bruker SAINT'
_computing_data_collection 'Bruker APEX2'
_computing_data_reduction 'Bruker SAINT'
_computing_molecular_graphics 'Bruker SHELXTL'
_computing_publication_material 'Bruker SHELXTL'
_computing_structure_refinement 'SHELXL-97 (Sheldrick, 2008)'
_computing_structure_solution 'SHELXS-97 (Sheldrick, 2008)'
_diffrn_ambient_temperature 100(2)
_diffrn_measured_fraction_theta_full 0.970
_diffrn_measured_fraction_theta_max 0.970
_diffrn_measurement_device_type 'Bruker APEX-II CCD'
_diffrn_measurement_method '\f and \w scans'
_diffrn_radiation_monochromator graphite
_diffrn_radiation_source 'fine-focus sealed tube'
_diffrn_radiation_type CuK\a
_diffrn_radiation_wavelength 1.54178
_diffrn_reflns_av_R_equivalents 0.2693
_diffrn_reflns_av_sigmaI/netI 0.1400
_diffrn_reflns_limit_h_max 15
_diffrn_reflns_limit_h_min -14
_diffrn_reflns_limit_k_max 25
_diffrn_reflns_limit_k_min -25
_diffrn_reflns_limit_l_max 8
_diffrn_reflns_limit_l_min -8
_diffrn_reflns_number 17282
_diffrn_reflns_theta_full 70.01
_diffrn_reflns_theta_max 70.01
_diffrn_reflns_theta_min 3.57
_exptl_absorpt_coefficient_mu 0.751
_exptl_absorpt_correction_T_max 0.9925
_exptl_absorpt_correction_T_min 0.7738
_exptl_absorpt_correction_type multi-scan
_exptl_absorpt_process_details sadabs
_exptl_crystal_colour colourless
_exptl_crystal_density_diffrn 1.323
_exptl_crystal_density_method 'not measured'
_exptl_crystal_description piece
_exptl_crystal_F_000 816
_exptl_crystal_size_max 0.36
_exptl_crystal_size_mid 0.20
_exptl_crystal_size_min 0.01
_refine_diff_density_max 1.852
_refine_diff_density_min -2.357
_refine_diff_density_rms 0.314
_refine_ls_extinction_method none
_refine_ls_goodness_of_fit_ref 1.729
_refine_ls_hydrogen_treatment constr
_refine_ls_matrix_type full
_refine_ls_number_parameters 257
_refine_ls_number_reflns 3539
_refine_ls_number_restraints 168
_refine_ls_restrained_S_all 1.718
_refine_ls_R_factor_all 0.2671
_refine_ls_R_factor_gt 0.1731
_refine_ls_shift/su_max 0.000
_refine_ls_shift/su_mean 0.000
_refine_ls_structure_factor_coef Fsqd
_refine_ls_weighting_details 'calc w=1/[\s^2^(Fo^2^)+(0.2000P)^2^+0.0000P] where P=(Fo^2^+2Fc^2^)/3'
_refine_ls_weighting_scheme calc
_refine_ls_wR_factor_gt 0.3829
_refine_ls_wR_factor_ref 0.4830
_reflns_number_gt 2124
_reflns_number_total 3539
_reflns_threshold_expression >2sigma(I)
_cod_data_source_file ol5023189_si_002.cif
_cod_data_source_block cu_kfbb181_0m
_cod_depositor_comments
;
The following automatic conversions were performed:

'_symmetry_cell_setting' value 'Monoclinic' changed to 'monoclinic'
according to
/home/saulius/struct/COD-crude-data--automatic-downloads/rss-feeds/ACS/lib/dictionaries/cif_core.dic
dictionary named 'cif_core.dic' version 2.4.2 from 2011-04-26.

Automatic conversion script
Id: cif_fix_values 2281 2013-09-26 08:29:07Z andrius 

 Adding full bibliography for 1517847.cif.
;
_cod_original_sg_symbol_H-M 'P 21/c'
_cod_database_code 1517847

loop_
_symmetry_equiv_pos_as_xyz
'x, y, z'
'-x, y+1/2, -z+1/2'
'-x, -y, -z'
'x, -y-1/2, z-1/2'

loop_
_atom_site_label
_atom_site_type_symbol
_atom_site_fract_x
_atom_site_fract_y
_atom_site_fract_z
_atom_site_U_iso_or_equiv
_atom_site_adp_type
_atom_site_occupancy
_atom_site_symmetry_multiplicity
_atom_site_calc_flag
_atom_site_refinement_flags
O4 O 0.3617(4) 0.1861(2) 0.1716(6) 0.0107(11) Uani 1 1 d U
O15' O 0.9758(4) 0.2342(3) 0.7316(8) 0.0219(13) Uani 1 1 d U
O7 O 0.2804(4) 0.1694(2) -0.1271(7) 0.0175(12) Uani 1 1 d U
O1 O 0.7769(4) 0.1512(2) 0.0335(6) 0.0092(11) Uani 1 1 d U
O1' O 0.6753(4) 0.0442(2) 0.4500(6) 0.0092(11) Uani 1 1 d U
C8 C 0.1754(6) 0.2029(3) 0.1029(11) 0.0190(16) Uani 1 1 d U
H8A H 0.1160 0.2075 -0.0022 0.028 Uiso 1 1 calc R
H8B H 0.1877 0.2429 0.1690 0.028 Uiso 1 1 calc R
H8C H 0.1568 0.1709 0.1891 0.028 Uiso 1 1 calc R
C7 C 0.2744(6) 0.1841(3) 0.0314(10) 0.0126(15) Uani 1 1 d U
C4 C 0.4651(5) 0.1767(3) 0.1256(9) 0.0098(14) Uani 1 1 d U
C3 C 0.5319(5) 0.1368(3) 0.2441(9) 0.0091(14) Uani 1 1 d U
H3 H 0.5057 0.1154 0.3426 0.011 Uiso 1 1 calc R
C2 C 0.6391(5) 0.1287(3) 0.2149(10) 0.0089(14) Uani 1 1 d U
C1' C 0.7216(5) 0.0930(3) 0.3558(9) 0.0083(14) Uani 1 1 d U
C2' C 0.7597(5) 0.1428(3) 0.4985(9) 0.0078(14) Uani 1 1 d U
H2' H 0.7077 0.1608 0.5643 0.009 Uiso 1 1 calc R
C3' C 0.8614(5) 0.1637(3) 0.5396(10) 0.0105(15) Uani 1 1 d U
C15' C 0.8848(6) 0.2147(3) 0.6756(10) 0.0120(15) Uani 1 1 d U
H15' H 0.8262 0.2335 0.7227 0.014 Uiso 1 1 calc R
C1 C 0.6738(5) 0.1595(3) 0.0691(9) 0.0090(14) Uani 1 1 d U
C6 C 0.6079(5) 0.2016(3) -0.0439(10) 0.0097(14) Uani 1 1 d U
H6 H 0.6348 0.2244 -0.1392 0.012 Uiso 1 1 calc R
C5 C 0.5020(6) 0.2097(3) -0.0146(10) 0.0144(15) Uani 1 1 d U
H5 H 0.4555 0.2379 -0.0908 0.017 Uiso 1 1 calc R
C7' C 0.8124(5) 0.0863(3) 0.0600(10) 0.0110(14) Uani 1 1 d U
C8' C 0.7342(6) 0.0419(3) -0.0651(10) 0.0114(14) Uani 1 1 d U
H8'1 H 0.6585 0.0555 -0.0703 0.014 Uiso 1 1 calc R
H8'2 H 0.7511 0.0405 -0.1940 0.014 Uiso 1 1 calc R
C9' C 0.7532(6) -0.0213(3) 0.0297(10) 0.0133(15) Uani 1 1 d U
H9'1 H 0.8156 -0.0427 -0.0100 0.016 Uiso 1 1 calc R
H9'2 H 0.6887 -0.0483 -0.0013 0.016 Uiso 1 1 calc R
C10' C 0.7756(5) -0.0070(3) 0.2400(10) 0.0108(15) Uani 1 1 d U
H10' H 0.8374 -0.0337 0.2976 0.013 Uiso 1 1 calc R
C11' C 0.6822(5) -0.0159(3) 0.3569(10) 0.0103(15) Uani 1 1 d U
C13' C 0.7116(6) -0.0635(3) 0.5105(11) 0.0187(17) Uani 1 1 d U
H13A H 0.7834 -0.0540 0.5800 0.028 Uiso 1 1 calc R
H13B H 0.7121 -0.1053 0.4555 0.028 Uiso 1 1 calc R
H13C H 0.6585 -0.0621 0.5958 0.028 Uiso 1 1 calc R
C4' C 0.9512(6) 0.1338(3) 0.4590(10) 0.0113(15) Uani 1 1 d U
H4'1 H 1.0173 0.1329 0.5542 0.014 Uiso 1 1 calc R
H4'2 H 0.9666 0.1586 0.3508 0.014 Uiso 1 1 calc R
C5' C 0.9197(6) 0.0678(3) 0.3964(10) 0.0121(15) Uani 1 1 d U
H5'1 H 0.9160 0.0420 0.5088 0.015 Uiso 1 1 calc R
H5'2 H 0.9773 0.0502 0.3335 0.015 Uiso 1 1 calc R
C6' C 0.8122(5) 0.0623(3) 0.2637(10) 0.0094(14) Uani 1 1 d U
C12' C 0.5726(6) -0.0309(3) 0.2432(11) 0.0165(16) Uani 1 1 d U
H12A H 0.5177 -0.0300 0.3250 0.025 Uiso 1 1 calc R
H12B H 0.5745 -0.0725 0.1876 0.025 Uiso 1 1 calc R
H12C H 0.5549 0.0002 0.1436 0.025 Uiso 1 1 calc R
C14' C 0.9229(6) 0.0857(3) 0.0001(10) 0.0147(16) Uani 1 1 d U
H14A H 0.9165 0.1002 -0.1296 0.022 Uiso 1 1 calc R
H14B H 0.9518 0.0430 0.0094 0.022 Uiso 1 1 calc R
H14C H 0.9718 0.1134 0.0819 0.022 Uiso 1 1 calc R

loop_
_atom_site_aniso_label
_atom_site_aniso_U_11
_atom_site_aniso_U_22
_atom_site_aniso_U_33
_atom_site_aniso_U_23
_atom_site_aniso_U_13
_atom_site_aniso_U_12
O4 0.0087(14) 0.0119(14) 0.0121(14) -0.0002(9) 0.0037(9) 0.0000(9)
O15' 0.0200(15) 0.0221(15) 0.0238(15) -0.0006(9) 0.0039(10) -0.0014(9)
O7 0.0161(15) 0.0174(15) 0.0194(15) -0.0007(9) 0.0038(9) 0.0005(9)
O1 0.0074(13) 0.0097(13) 0.0113(14) 0.0004(9) 0.0043(9) 0.0003(9)
O1' 0.0088(14) 0.0094(14) 0.0104(14) -0.0001(9) 0.0049(9) -0.0011(9)
C8 0.0178(18) 0.0196(18) 0.0198(18) 0.0000(10) 0.0038(10) 0.0009(10)
C7 0.0116(17) 0.0124(17) 0.0141(17) 0.0003(10) 0.0028(10) -0.0002(10)
C4 0.0090(16) 0.0101(16) 0.0108(17) -0.0008(9) 0.0035(10) 0.0004(10)
C3 0.0087(16) 0.0095(16) 0.0098(16) 0.0002(9) 0.0033(10) -0.0006(9)
C2 0.0079(16) 0.0089(16) 0.0103(16) -0.0006(10) 0.0027(10) -0.0001(9)
C1' 0.0077(16) 0.0089(16) 0.0086(16) 0.0006(9) 0.0026(10) -0.0004(10)
C2' 0.0074(16) 0.0080(16) 0.0084(16) 0.0002(9) 0.0027(10) 0.0004(9)
C3' 0.0099(17) 0.0105(17) 0.0116(17) 0.0004(10) 0.0028(10) -0.0001(10)
C15' 0.0113(17) 0.0115(17) 0.0133(17) 0.0005(10) 0.0024(10) -0.0004(10)
C1 0.0084(16) 0.0093(16) 0.0099(16) -0.0009(9) 0.0035(10) 0.0002(10)
C6 0.0096(16) 0.0095(16) 0.0105(16) 0.0002(9) 0.0028(10) -0.0003(10)
C5 0.0140(17) 0.0146(17) 0.0150(18) 0.0003(10) 0.0036(10) 0.0005(10)
C7' 0.0106(17) 0.0112(17) 0.0117(17) -0.0006(10) 0.0032(10) 0.0008(10)
C8' 0.0114(17) 0.0116(17) 0.0117(17) -0.0001(10) 0.0031(10) 0.0003(10)
C9' 0.0135(17) 0.0134(17) 0.0136(17) -0.0002(10) 0.0037(10) 0.0004(10)
C10' 0.0104(17) 0.0105(17) 0.0117(17) -0.0001(10) 0.0024(10) 0.0008(10)
C11' 0.0101(17) 0.0101(17) 0.0111(17) -0.0006(10) 0.0028(10) -0.0001(9)
C13' 0.0184(19) 0.0185(19) 0.0198(19) 0.0004(10) 0.0045(10) -0.0002(10)
C4' 0.0105(17) 0.0113(17) 0.0124(17) 0.0007(10) 0.0026(10) -0.0002(10)
C5' 0.0111(17) 0.0128(17) 0.0128(17) 0.0000(10) 0.0034(10) 0.0007(10)
C6' 0.0089(17) 0.0095(16) 0.0100(17) 0.0002(10) 0.0022(10) 0.0006(9)
C12' 0.0161(18) 0.0168(18) 0.0167(18) -0.0003(10) 0.0030(10) -0.0005(10)
C14' 0.0143(18) 0.0152(18) 0.0152(18) 0.0001(10) 0.0041(10) 0.0011(10)

loop_
_atom_type_symbol
_atom_type_description
_atom_type_scat_dispersion_real
_atom_type_scat_dispersion_imag
_atom_type_scat_source
C C 0.0181 0.0091 'International Tables Vol C Tables 4.2.6.8 and 6.1.1.4'
H H 0.0000 0.0000 'International Tables Vol C Tables 4.2.6.8 and 6.1.1.4'
O O 0.0492 0.0322 'International Tables Vol C Tables 4.2.6.8 and 6.1.1.4'

loop_
_geom_angle_atom_site_label_1
_geom_angle_atom_site_label_2
_geom_angle_atom_site_label_3
_geom_angle
C7 O4 C4 118.6(5)
C1 O1 C7' 112.1(5)
C1' O1' C11' 111.4(5)
C7 C8 H8A 109.5
C7 C8 H8B 109.5
H8A C8 H8B 109.5
C7 C8 H8C 109.5
H8A C8 H8C 109.5
H8B C8 H8C 109.5
O7 C7 O4 123.3(6)
O7 C7 C8 126.2(7)
O4 C7 C8 110.5(6)
C5 C4 C3 121.9(6)
C5 C4 O4 122.3(6)
C3 C4 O4 115.5(6)
C4 C3 C2 118.6(6)
C4 C3 H3 120.7
C2 C3 H3 120.7
C1 C2 C3 119.2(6)
C1 C2 C1' 119.0(6)
C3 C2 C1' 121.4(6)
O1' C1' C2' 107.4(5)
O1' C1' C2 113.5(5)
C2' C1' C2 102.0(5)
O1' C1' C6' 106.4(5)
C2' C1' C6' 114.8(5)
C2 C1' C6' 112.8(5)
C3' C2' C1' 124.9(6)
C3' C2' H2' 117.5
C1' C2' H2' 117.5
C2' C3' C15' 118.5(6)
C2' C3' C4' 121.6(6)
C15' C3' C4' 119.9(6)
O15' C15' C3' 123.5(7)
O15' C15' H15' 118.3
C3' C15' H15' 118.3
O1 C1 C2 120.6(6)
O1 C1 C6 117.6(6)
C2 C1 C6 121.8(6)
C5 C6 C1 118.9(6)
C5 C6 H6 120.6
C1 C6 H6 120.6
C4 C5 C6 119.5(7)
C4 C5 H5 120.3
C6 C5 H5 120.3
O1 C7' C14' 104.2(5)
O1 C7' C8' 110.7(5)
C14' C7' C8' 110.5(5)
O1 C7' C6' 112.9(5)
C14' C7' C6' 114.1(6)
C8' C7' C6' 104.6(5)
C9' C8' C7' 104.1(5)
C9' C8' H8'1 110.9
C7' C8' H8'1 110.9
C9' C8' H8'2 110.9
C7' C8' H8'2 110.9
H8'1 C8' H8'2 109.0
C8' C9' C10' 105.1(6)
C8' C9' H9'1 110.7
C10' C9' H9'1 110.7
C8' C9' H9'2 110.7
C10' C9' H9'2 110.7
H9'1 C9' H9'2 108.8
C9' C10' C6' 107.7(5)
C9' C10' C11' 118.6(6)
C6' C10' C11' 107.0(5)
C9' C10' H10' 107.7
C6' C10' H10' 107.7
C11' C10' H10' 107.7
O1' C11' C13' 106.2(5)
O1' C11' C12' 108.6(5)
C13' C11' C12' 110.5(6)
O1' C11' C10' 104.3(5)
C13' C11' C10' 111.4(6)
C12' C11' C10' 115.2(6)
C11' C13' H13A 109.5
C11' C13' H13B 109.5
H13A C13' H13B 109.5
C11' C13' H13C 109.5
H13A C13' H13C 109.5
H13B C13' H13C 109.5
C3' C4' C5' 109.8(6)
C3' C4' H4'1 109.7
C5' C4' H4'1 109.7
C3' C4' H4'2 109.7
C5' C4' H4'2 109.7
H4'1 C4' H4'2 108.2
C4' C5' C6' 114.8(6)
C4' C5' H5'1 108.6
C6' C5' H5'1 108.6
C4' C5' H5'2 108.6
C6' C5' H5'2 108.6
H5'1 C5' H5'2 107.5
C5' C6' C10' 111.0(5)
C5' C6' C1' 109.4(5)
C10' C6' C1' 103.0(5)
C5' C6' C7' 115.6(6)
C10' C6' C7' 104.8(5)
C1' C6' C7' 112.3(5)
C11' C12' H12A 109.5
C11' C12' H12B 109.5
H12A C12' H12B 109.5
C11' C12' H12C 109.5
H12A C12' H12C 109.5
H12B C12' H12C 109.5
C7' C14' H14A 109.5
C7' C14' H14B 109.5
H14A C14' H14B 109.5
C7' C14' H14C 109.5
H14A C14' H14C 109.5
H14B C14' H14C 109.5

loop_
_geom_bond_atom_site_label_1
_geom_bond_atom_site_label_2
_geom_bond_distance
O4 C7 1.369(9)
O4 C4 1.407(8)
O15' C15' 1.222(9)
O7 C7 1.203(9)
O1 C1 1.373(8)
O1 C7' 1.461(8)
O1' C1' 1.422(7)
O1' C11' 1.461(8)
C8 C7 1.479(10)
C8 H8A 0.9800
C8 H8B 0.9800
C8 H8C 0.9800
C4 C5 1.377(10)
C4 C3 1.391(9)
C3 C2 1.407(9)
C3 H3 0.9500
C2 C1 1.374(9)
C2 C1' 1.535(9)
C1' C2' 1.508(9)
C1' C6' 1.554(9)
C2' C3' 1.341(9)
C2' H2' 0.9500
C3' C15' 1.467(9)
C3' C4' 1.494(9)
C15' H15' 0.9500
C1 C6 1.395(9)
C6 C5 1.391(9)
C6 H6 0.9500
C5 H5 0.9500
C7' C14' 1.520(9)
C7' C8' 1.549(9)
C7' C6' 1.562(9)
C8' C9' 1.518(9)
C8' H8'1 0.9900
C8' H8'2 0.9900
C9' C10' 1.534(10)
C9' H9'1 0.9900
C9' H9'2 0.9900
C10' C6' 1.553(9)
C10' C11' 1.566(9)
C10' H10' 1.0000
C11' C13' 1.509(10)
C11' C12' 1.519(10)
C13' H13A 0.9800
C13' H13B 0.9800
C13' H13C 0.9800
C4' C5' 1.516(9)
C4' H4'1 0.9900
C4' H4'2 0.9900
C5' C6' 1.530(10)
C5' H5'1 0.9900
C5' H5'2 0.9900
C12' H12A 0.9800
C12' H12B 0.9800
C12' H12C 0.9800
C14' H14A 0.9800
C14' H14B 0.9800
C14' H14C 0.9800

loop_
_geom_torsion_atom_site_label_1
_geom_torsion_atom_site_label_2
_geom_torsion_atom_site_label_3
_geom_torsion_atom_site_label_4
_geom_torsion
C4 O4 C7 O7 6.5(9)
C4 O4 C7 C8 -172.8(5)
C7 O4 C4 C5 51.5(9)
C7 O4 C4 C3 -135.2(6)
C5 C4 C3 C2 -2.1(10)
O4 C4 C3 C2 -175.4(6)
C4 C3 C2 C1 -1.1(10)
C4 C3 C2 C1' 171.3(6)
C11' O1' C1' C2' -153.3(5)
C11' O1' C1' C2 94.7(6)
C11' O1' C1' C6' -29.9(7)
C1 C2 C1' O1' -156.0(6)
C3 C2 C1' O1' 31.7(8)
C1 C2 C1' C2' 88.7(7)
C3 C2 C1' C2' -83.6(7)
C1 C2 C1' C6' -34.9(8)
C3 C2 C1' C6' 152.8(6)
O1' C1' C2' C3' 122.1(7)
C2 C1' C2' C3' -118.2(7)
C6' C1' C2' C3' 4.1(9)
C1' C2' C3' C15' 177.0(6)
C1' C2' C3' C4' -6.5(11)
C2' C3' C15' O15' 175.1(7)
C4' C3' C15' O15' -1.4(11)
C7' O1 C1 C2 39.0(8)
C7' O1 C1 C6 -143.0(6)
C3 C2 C1 O1 -178.0(6)
C1' C2 C1 O1 9.5(10)
C3 C2 C1 C6 4.0(10)
C1' C2 C1 C6 -168.5(6)
O1 C1 C6 C5 178.2(6)
C2 C1 C6 C5 -3.8(10)
C3 C4 C5 C6 2.3(11)
O4 C4 C5 C6 175.2(6)
C1 C6 C5 C4 0.6(10)
C1 O1 C7' C14' 175.8(5)
C1 O1 C7' C8' 57.0(7)
C1 O1 C7' C6' -60.0(7)
O1 C7' C8' C9' -158.1(5)
C14' C7' C8' C9' 87.0(6)
C6' C7' C8' C9' -36.2(6)
C7' C8' C9' C10' 35.3(7)
C8' C9' C10' C6' -21.2(7)
C8' C9' C10' C11' 100.4(7)
C1' O1' C11' C13' 139.1(6)
C1' O1' C11' C12' -102.0(6)
C1' O1' C11' C10' 21.3(7)
C9' C10' C11' O1' -126.1(6)
C6' C10' C11' O1' -4.2(7)
C9' C10' C11' C13' 119.7(7)
C6' C10' C11' C13' -118.4(6)
C9' C10' C11' C12' -7.1(9)
C6' C10' C11' C12' 114.8(6)
C2' C3' C4' C5' -21.5(9)
C15' C3' C4' C5' 154.9(6)
C3' C4' C5' C6' 53.4(8)
C4' C5' C6' C10' -168.4(6)
C4' C5' C6' C1' -55.4(7)
C4' C5' C6' C7' 72.6(7)
C9' C10' C6' C5' -126.7(6)
C11' C10' C6' C5' 104.8(6)
C9' C10' C6' C1' 116.4(6)
C11' C10' C6' C1' -12.2(7)
C9' C10' C6' C7' -1.3(7)
C11' C10' C6' C7' -129.8(6)
O1' C1' C6' C5' -93.2(6)
C2' C1' C6' C5' 25.5(7)
C2 C1' C6' C5' 141.7(6)
O1' C1' C6' C10' 24.9(6)
C2' C1' C6' C10' 143.5(6)
C2 C1' C6' C10' -100.2(6)
O1' C1' C6' C7' 137.1(5)
C2' C1' C6' C7' -104.3(6)
C2 C1' C6' C7' 12.0(8)
O1 C7' C6' C5' -94.3(7)
C14' C7' C6' C5' 24.4(8)
C8' C7' C6' C5' 145.2(6)
O1 C7' C6' C10' 143.3(5)
C14' C7' C6' C10' -98.1(6)
C8' C7' C6' C10' 22.8(7)
O1 C7' C6' C1' 32.2(8)
C14' C7' C6' C1' 150.8(6)
C8' C7' C6' C1' -88.3(6)
